data_2103698
loop_
_publ_author_name
'Xia, Aibing'
'Selegue, John P.'
'Carrillo, Alberto'
'Patrick, Brian O.'
'Parkin, Sean'
'Brock, Carolyn Pratt'

_publ_section_title
;
 Two fluoradene derivatives: pseudosymmetry, eccentric ellipsoids and a
 phase transition
;
_journal_issue 4
_journal_name_full 'Acta Crystallographica Section B'
_journal_page_first 507
_journal_page_last 516
_journal_paper_doi 10.1107/S0108768101008631
_journal_volume 57
_journal_year 2001
_chemical_formula_moiety 'C28 H32 Si'
_chemical_formula_sum 'C28 H32 Si'
_chemical_formula_weight 396.63
_chemical_melting_point 413.15
_chemical_name_systematic
;
7b-triisopropylsilylfluoradene
;
_space_group_IT_number 2
_symmetry_cell_setting triclinic
_symmetry_space_group_name_Hall '-P 1'
_symmetry_space_group_name_H-M 'P -1'
_audit_creation_method
;
SHELXL-97, macros written locally, and C. P. Brock
;
_cell_angle_alpha 80.780(10)
_cell_angle_beta 83.450(10)
_cell_angle_gamma 84.070(10)
_cell_formula_units_Z 4
_cell_length_a 8.0120(10)
_cell_length_b 16.171(2)
_cell_length_c 18.280(2)
_cell_measurement_reflns_used 27832
_cell_measurement_temperature 294.0(10)
_cell_measurement_theta_max 27.8
_cell_measurement_theta_min 2.6
_cell_volume 2313.8(5)
_computing_cell_refinement 'DENZO-SMN (Otwinowski & Minor, 1997)'
_computing_data_collection 'COLLECT software (Nonius, 1998)'
_computing_data_reduction 'SCALEPACK (Otwinowski & Minor, 1997)'
_computing_molecular_graphics 'SHELXTL PC (Sheldrick, 1990)'
_computing_structure_refinement 'SHELXL-97 (Sheldrick, 1997)'
_computing_structure_solution
;
SHELXS-97 (Sheldrick, 1990) in maXus (Mackay, Gilmore,
Edwards, Tremayne, Stewart & Shankland, 1998)
;
_diffrn_ambient_temperature 294.0(10)
_diffrn_detector_area_resol_mean 18
_diffrn_measured_fraction_theta_full .984
_diffrn_measured_fraction_theta_max .984
_diffrn_measurement_device_type 'Nonius KappaCCD diffractometer'
_diffrn_measurement_method '\f and \w scans with 1.0\% steps'
_diffrn_radiation_monochromator graphite
_diffrn_radiation_source 'fine-focus sealed tube'
_diffrn_radiation_type MoK\a
_diffrn_radiation_wavelength .71073
_diffrn_reflns_av_R_equivalents .035
_diffrn_reflns_av_sigmaI/netI .035
_diffrn_reflns_limit_h_max 9
_diffrn_reflns_limit_h_min 0
_diffrn_reflns_limit_k_max 19
_diffrn_reflns_limit_k_min -18
_diffrn_reflns_limit_l_max 21
_diffrn_reflns_limit_l_min -21
_diffrn_reflns_number 8039
_diffrn_reflns_theta_full 25.00
_diffrn_reflns_theta_max 25.0
_diffrn_reflns_theta_min 2.6
_diffrn_standards_decay_% <2.
_exptl_absorpt_coefficient_mu .113
_exptl_absorpt_correction_type none
_exptl_crystal_colour 'pale yellow'
_exptl_crystal_density_diffrn 1.139
_exptl_crystal_density_method 'not measured'
_exptl_crystal_description tablet
_exptl_crystal_F_000 856
_exptl_crystal_size_max .58
_exptl_crystal_size_mid .53
_exptl_crystal_size_min .37
_refine_diff_density_max .30
_refine_diff_density_min -.33
_refine_ls_extinction_method none
_refine_ls_goodness_of_fit_ref 1.06
_refine_ls_hydrogen_treatment mixed
_refine_ls_matrix_type full
_refine_ls_number_parameters 551
_refine_ls_number_reflns 8038
_refine_ls_number_restraints 6
_refine_ls_restrained_S_all 1.07
_refine_ls_R_factor_all .063
_refine_ls_R_factor_gt .055
_refine_ls_shift/su_max .000
_refine_ls_shift/su_mean .000
_refine_ls_structure_factor_coef Fsqd
_refine_ls_weighting_details 'calc w=1/[\s^2^(Fo^2^)+(0.061P)^2^+0.97P] where P=(Fo^2^+2Fc^2^)/3'
_refine_ls_weighting_scheme calc
_refine_ls_wR_factor_ref .144
_reflns_number_gt 7133
_reflns_number_total 8038
_reflns_threshold_expression >2sigma(I)
_cod_data_source_file bs0015.cif
_cod_data_source_block Fltips
_cod_depositor_comments
;
The following automatic conversions were performed:

'_chemical_melting_point' value '140_C' was changed to '413.15' - it
was converted from degrees Celsius(C) to Kelvins(K).

Automatic conversion script
Id: cif_fix_values 1646 2011-03-28 12:23:43Z adriana 
;
_cod_database_code 2103698
_cod_database_fobs_code 2103698

loop_
_symmetry_equiv_pos_as_xyz
'x, y, z'
'-x, -y, -z'

loop_
_atom_site_label
_atom_site_fract_x
_atom_site_fract_y
_atom_site_fract_z
_atom_site_U_iso_or_equiv
_atom_site_adp_type
_atom_site_calc_flag
_atom_site_refinement_flags
_atom_site_occupancy
_atom_site_disorder_assembly
_atom_site_disorder_group
_atom_site_type_symbol
SiA -.89797(6) .23318(3) .18885(3) .03902(15) Uani d . 1 . . Si
C01A -1.1704(2) .31459(11) .11205(9) .0379(4) Uani d . 1 . . C
C02A -1.1750(2) .29202(13) .04259(10) .0473(5) Uani d . 1 . . C
C03A -1.2281(3) .35676(18) -.01316(12) .0663(6) Uani d . 1 . . C
H03A -1.2258 .3472 -.0621 .080 Uiso calc R 1 . . H
C04A -1.2839(3) .43511(17) .00632(14) .0716(7) Uani d . 1 . . C
H04A -1.3075 .4793 -.0313 .086 Uiso calc R 1 . . H
C05A -1.3058(3) .45043(14) .07888(13) .0612(6) Uani d . 1 . . C
H05A -1.3546 .5020 .0905 .073 Uiso calc R 1 . . H
C06A -1.2533(2) .38692(12) .13446(11) .0451(4) Uani d . 1 . . C
C07A -1.3003(2) .36460(12) .21442(11) .0457(4) Uani d . 1 . . C
C08A -1.3933(3) .41187(15) .26490(14) .0663(6) Uani d . 1 . . C
H08A -1.4240 .4687 .2506 .080 Uiso calc R 1 . . H
C09A -1.4392(4) .37345(19) .33605(15) .0797(8) Uani d . 1 . . C
H09A -1.4992 .4049 .3704 .096 Uiso calc R 1 . . H
C10A -1.3975(3) .28962(19) .35671(13) .0744(7) Uani d . 1 . . C
H10A -1.4331 .2644 .4045 .089 Uiso calc R 1 . . H
C11A -1.3030(3) .24113(15) .30784(11) .0569(5) Uani d . 1 . . C
H11A -1.2748 .1842 .3231 .068 Uiso calc R 1 . . H
C12A -1.2512(2) .27828(11) .23625(10) .0409(4) Uani d . 1 . . C
C13A -1.1407(2) .24398(10) .17233(9) .0358(4) Uani d . 1 . . C
C14A -1.1646(2) .17062(12) .13293(11) .0429(4) Uani d . 1 . . C
C15A -1.1741(3) .08626(13) .15982(15) .0602(6) Uani d . 1 . . C
H15A -1.1716 .0664 .2104 .072 Uiso calc R 1 . . H
C16A -1.1874(4) .03129(17) .1095(2) .0853(9) Uani d . 1 . . C
H16A -1.1967 -.0255 .1270 .102 Uiso calc R 1 . . H
C17A -1.1869(4) .0597(2) .0345(2) .0921(10) Uani d . 1 . . C
H17A -1.1937 .0216 .0020 .110 Uiso calc R 1 . . H
C18A -1.1766(3) .14343(19) .00642(15) .0754(7) Uani d . 1 . . C
H18A -1.1766 .1620 -.0444 .091 Uiso calc R 1 . . H
C19A -1.1662(2) .19988(14) .05534(11) .0508(5) Uani d . 1 . . C
C20A -.8377(3) .13170(14) .25320(13) .0607(6) Uani d . 1 . . C
H20A -.8430 .0861 .2244 .073 Uiso calc R 1 . . H
C21A -.9415(4) .10770(18) .32643(15) .0856(8) Uani d . 1 . . C
H21A -1.0579 .1090 .3180 .128 Uiso calc R 1 . . H
H21B -.9299 .1468 .3595 .128 Uiso calc R 1 . . H
H21C -.9028 .0521 .3483 .128 Uiso calc R 1 . . H
C22A -.6517(3) .12966(18) .26731(19) .0913(9) Uani d . 1 . . C
H22A -.5849 .1447 .2209 .137 Uiso calc R 1 . . H
H22B -.6133 .0741 .2895 .137 Uiso calc R 1 . . H
H22C -.6406 .1689 .3003 .137 Uiso calc R 1 . . H
C23A -.7730(2) .22536(13) .09475(12) .0527(5) Uani d . 1 . . C
H23A -.8432 .2573 .0575 .063 Uiso calc R 1 . . H
C24A -.7403(3) .13657(16) .07439(16) .0744(7) Uani d . 1 . . C
H24A -.8441 .1102 .0818 .112 Uiso calc R 1 . . H
H24B -.6607 .1042 .1055 .112 Uiso calc R 1 . . H
H24C -.6955 .1396 .0231 .112 Uiso calc R 1 . . H
C25A -.6044(3) .2656(2) .08187(18) .0882(9) Uani d . 1 . . C
H25A -.6218 .3215 .0943 .132 Uiso calc R 1 . . H
H25B -.5608 .2678 .0305 .132 Uiso calc R 1 . . H
H25C -.5254 .2325 .1128 .132 Uiso calc R 1 . . H
C26A -.8351(3) .32708(13) .22574(12) .0552(5) Uani d . 1 . . C
H26A -.7127 .3168 .2270 .066 Uiso calc R 1 . . H
C27A -.9036(4) .33699(18) .30610(15) .0827(8) Uani d . 1 . . C
H27A -.8873 .2840 .3378 .124 Uiso calc R 1 . . H
H27B -1.0217 .3551 .3079 .124 Uiso calc R 1 . . H
H27C -.8445 .3780 .3229 .124 Uiso calc R 1 . . H
C28A -.8601(3) .41114(14) .17449(16) .0723(7) Uani d . 1 . . C
H28A -.8169 .4043 .1244 .108 Uiso calc R 1 . . H
H28B -.8009 .4524 .1910 .108 Uiso calc R 1 . . H
H28C -.9781 .4295 .1759 .108 Uiso calc R 1 . . H
SiB -.35456(6) .23316(3) .67385(3) .04650(17) Uani d . 1 . . Si
C01B -.6531(2) .31266(11) .61968(10) .0380(4) Uani d . 1 . . C
C02B -.6826(2) .29484(13) .55140(11) .0483(5) Uani d . 1 A . C
C03B -.7504(3) .36213(17) .50213(13) .0679(7) Uani d . 1 . . C
H03B -.7660 .3555 .4538 .082 Uiso calc R 1 A . H
C04B -.7933(3) .43872(17) .52705(17) .0743(7) Uani d . 1 A . C
H04B -.8260 .4849 .4928 .089 Uiso calc R 1 . . H
C05B -.7901(3) .44991(14) .59996(16) .0694(7) Uani d . 1 . . C
H05B -.8309 .5007 .6157 .083 Uiso calc R 1 A . H
C06B -.7237(2) .38275(12) .64988(12) .0493(5) Uani d . 1 A . C
C07B -.7447(3) .35513(13) .73033(12) .0552(5) Uani d . 1 . . C
C08B -.8184(4) .39734(18) .78778(17) .0868(9) Uani d . 1 A . C
H08B -.8493 .4548 .7785 .104 Uiso calc R 1 . . H
C09B -.8456(5) .3540(2) .85812(18) .1100(13) Uani d . 1 . . C
H09B -.8939 .3824 .8968 .132 Uiso calc R 1 A . H
C10B -.8027(5) .2695(2) .87226(15) .1036(11) Uani d . 1 A . C
H10B -.8266 .2408 .9200 .124 Uiso calc R 1 . . H
C11B -.7236(3) .22519(16) .81638(12) .0704(7) Uani d . 1 . . C
H11B -.6926 .1678 .8270 .084 Uiso calc R 1 A . H
C12B -.6920(2) .26774(12) .74512(10) .0468(4) Uani d . 1 A . C
C13B -.6028(2) .23916(10) .67397(9) .0356(4) Uani d . 1 A . C
C14B -.6391(2) .16880(11) .63378(10) .0409(4) Uani d . 1 . . C
C15B -.6341(3) .08292(12) .65642(13) .0548(5) Uani d . 1 A . C
H15B -.6127 .0599 .7048 .066 Uiso calc R 1 . . H
C16B -.6617(3) .03132(16) .60542(18) .0753(7) Uani d . 1 . . C
H16B -.6606 -.0264 .6205 .090 Uiso calc R 1 A . H
C17B -.6905(4) .06418(19) .53345(18) .0868(9) Uani d . 1 A . C
H17B -.7070 .0284 .5004 .104 Uiso calc R 1 . . H
C18B -.6952(3) .14959(18) .50976(15) .0751(7) Uani d . 1 . . C
H18B -.7151 .1715 .4610 .090 Uiso calc R 1 A . H
C19B -.6698(3) .20264(13) .55955(11) .0509(5) Uani d . 1 A . C
C20B -.2688(3) .13056(16) .72904(16) .0752(8) Uani d PD .641(3) A 1 C
H20B -.2898 .0872 .7002 .090 Uiso calc PR .641(3) A 1 H
C20X -.2688(3) .13056(16) .72904(16) .0752(8) Uani d P .36 A 2 C
H20X -.2627 .0851 .6990 .090 Uiso calc PR .359(3) A 2 H
C21B -.3485(5) .10160(19) .80657(18) .1009(11) Uani d . 1 . . C
H21D -.2913 .0491 .8265 .151 Uiso calc R 1 A 1 H
H21E -.4652 .0943 .8047 .151 Uiso calc R 1 A 1 H
H21F -.3396 .1430 .8379 .151 Uiso calc R 1 A 1 H
C22B -.0728(9) .1263(8) .7259(12) .101(3) Uani d PD .641(3) A 1 C
H22D -.0267 .1449 .6758 .151 Uiso calc PR .641(3) A 1 H
H22E -.0291 .0694 .7414 .151 Uiso calc PR .641(3) A 1 H
H22F -.0419 .1619 .7585 .151 Uiso calc PR .641(3) A 1 H
C22X -.0891(19) .1463(17) .743(2) .171(15) Uani d PD .359(3) A 2 C
H22G -.0263 .1654 .6967 .257 Uiso calc PR .359(3) A 2 H
H22H -.0335 .0950 .7665 .257 Uiso calc PR .359(3) A 2 H
H22I -.0958 .1883 .7753 .257 Uiso calc PR .359(3) A 2 H
C23B -.2593(3) .23142(17) .57303(17) .0847(9) Uani d PD .641(3) A 1 C
H23B -.3472 .2624 .5438 .102 Uiso calc PR .641(3) A 1 H
C23X -.2593(3) .23142(17) .57303(17) .0847(9) Uani d P .36 A 2 C
H23X -.1423 .2300 .5843 .102 Uiso calc PR .359(3) A 2 H
C24B -.2367(4) .1460(2) .54646(18) .0980(10) Uani d . 1 . . C
H24D -.1879 .1521 .4956 .147 Uiso calc R 1 A 1 H
H24E -.3444 .1238 .5499 .147 Uiso calc R 1 A 1 H
H24F -.1636 .1082 .5771 .147 Uiso calc R 1 A 1 H
C25B -.1067(5) .2737(3) .5419(3) .0831(14) Uani d PD .641(3) A 1 C
H25D -.1139 .3282 .5572 .125 Uiso calc PR .641(3) A 1 H
H25E -.0979 .2800 .4885 .125 Uiso calc PR .641(3) A 1 H
H25F -.0090 .2406 .5596 .125 Uiso calc PR .641(3) A 1 H
C25X -.2640(11) .3203(5) .5300(4) .093(3) Uani d PD .359(3) A 2 C
H25G -.2795 .3602 .5644 .140 Uiso calc PR .359(3) A 2 H
H25H -.3558 .3292 .4993 .140 Uiso calc PR .359(3) A 2 H
H25I -.1597 .3276 .4991 .140 Uiso calc PR .359(3) A 2 H
C26B -.2879(4) .32707(17) .70753(16) .0877(10) Uani d PD .641(3) A 1 C
H26B -.1647 .3174 .7010 .105 Uiso calc PR .641(3) A 1 H
C26X -.2879(4) .32707(17) .70753(16) .0877(10) Uani d P .36 A 2 C
H26X -.3761 .3695 .6895 .105 Uiso calc PR .359(3) A 2 H
C27B -.3219(6) .3299(2) .79178(19) .1287(16) Uani d . 1 . . C
H27D -.2832 .3804 .8028 .193 Uiso calc R 1 A 1 H
H27E -.2629 .2818 .8185 .193 Uiso calc R 1 A 1 H
H27F -.4407 .3292 .8065 .193 Uiso calc R 1 A 1 H
C28B -.3181(5) .4098(2) .6590(2) .0643(10) Uani d PD .641(3) A 1 C
H28D -.2941 .4025 .6077 .096 Uiso calc PR .641(3) A 1 H
H28E -.2459 .4489 .6703 .096 Uiso calc PR .641(3) A 1 H
H28F -.4337 .4311 .6680 .096 Uiso calc PR .641(3) A 1 H
C28X -.1466(11) .3753(7) .6907(6) .119(4) Uani d PD .359(3) A 2 C
H28G -.1097 .3793 .6385 .179 Uiso calc PR .359(3) A 2 H
H28H -.0567 .3486 .7190 .179 Uiso calc PR .359(3) A 2 H
H28I -.1776 .4307 .7032 .179 Uiso calc PR .359(3) A 2 H

loop_
_atom_site_aniso_label
_atom_site_aniso_U_11
_atom_site_aniso_U_22
_atom_site_aniso_U_33
_atom_site_aniso_U_12
_atom_site_aniso_U_13
_atom_site_aniso_U_23
SiA .0332(3) .0371(3) .0474(3) -.00389(19) -.0103(2) -.0035(2)
C01A .0279(8) .0463(10) .0383(9) -.0046(7) -.0027(7) -.0020(7)
C02A .0339(9) .0684(13) .0385(9) -.0030(8) -.0021(7) -.0061(9)
C03A .0567(13) .0993(19) .0386(11) -.0081(12) -.0068(9) .0052(11)
C04A .0625(14) .0749(16) .0662(15) .0003(12) -.0140(11) .0244(13)
C05A .0528(12) .0502(12) .0732(15) .0018(9) -.0077(11) .0099(10)
C06A .0350(9) .0431(10) .0554(11) -.0022(7) -.0041(8) -.0028(8)
C07A .0392(10) .0484(11) .0493(10) -.0032(8) .0029(8) -.0126(8)
C08A .0616(14) .0574(13) .0805(16) -.0030(11) .0108(12) -.0255(12)
C09A .0805(18) .091(2) .0695(16) -.0144(15) .0267(13) -.0377(15)
C10A .0819(17) .096(2) .0451(12) -.0247(15) .0194(11) -.0161(12)
C11A .0597(13) .0640(13) .0458(11) -.0151(10) .0030(9) -.0039(10)
C12A .0360(9) .0466(10) .0407(9) -.0078(7) -.0006(7) -.0081(8)
C13A .0321(8) .0377(9) .0372(9) -.0038(7) -.0033(7) -.0044(7)
C14A .0297(9) .0468(10) .0549(11) -.0046(7) -.0043(7) -.0152(8)
C15A .0515(12) .0471(12) .0844(16) -.0097(9) -.0035(11) -.0162(11)
C16A .0737(17) .0575(15) .135(3) -.0161(12) -.0097(17) -.0398(17)
C17A .0810(19) .094(2) .120(3) -.0093(16) -.0137(17) -.070(2)
C18A .0651(15) .100(2) .0734(16) -.0054(14) -.0104(12) -.0483(15)
C19A .0349(10) .0710(13) .0515(11) -.0024(9) -.0043(8) -.0250(10)
C20A .0566(13) .0502(12) .0755(15) -.0029(10) -.0267(11) .0031(10)
C21A .092(2) .0742(17) .0808(18) -.0054(14) -.0245(15) .0265(14)
C22A .0648(16) .0809(18) .125(2) .0053(13) -.0498(17) .0140(17)
C23A .0336(10) .0565(12) .0661(13) -.0002(8) .0012(9) -.0105(10)
C24A .0597(14) .0725(16) .0917(18) .0069(12) .0066(13) -.0321(14)
C25A .0429(13) .102(2) .119(2) -.0176(13) .0172(14) -.0264(18)
C26A .0511(12) .0525(12) .0680(13) -.0122(9) -.0194(10) -.0127(10)
C27A .102(2) .0860(19) .0740(17) -.0212(15) -.0253(15) -.0329(14)
C28A .0727(16) .0470(12) .1011(19) -.0129(11) -.0162(14) -.0127(12)
SiB .0361(3) .0433(3) .0587(3) -.0057(2) -.0130(2) .0040(2)
C01B .0274(8) .0399(9) .0444(9) -.0034(7) -.0013(7) -.0007(7)
C02B .0397(10) .0598(12) .0453(10) -.0066(8) -.0100(8) -.0018(9)
C03B .0611(14) .0800(17) .0590(13) -.0130(12) -.0211(11) .0157(12)
C04B .0533(13) .0662(16) .0924(19) -.0018(11) -.0182(13) .0274(14)
C05B .0499(13) .0408(11) .108(2) .0045(9) .0012(12) .0070(12)
C06B .0363(10) .0402(10) .0682(13) -.0020(8) .0035(9) -.0056(9)
C07B .0522(12) .0458(11) .0666(13) -.0059(9) .0162(10) -.0194(10)
C08B .0875(19) .0725(17) .101(2) -.0147(14) .0394(16) -.0433(15)
C09B .131(3) .111(3) .091(2) -.038(2) .060(2) -.057(2)
C10B .139(3) .121(3) .0507(15) -.049(2) .0400(16) -.0245(16)
C11B .0917(18) .0690(15) .0487(12) -.0246(13) .0121(12) -.0060(11)
C12B .0488(11) .0493(11) .0421(10) -.0120(8) .0076(8) -.0101(8)
C13B .0350(9) .0340(9) .0374(9) -.0038(7) -.0013(7) -.0052(7)
C14B .0324(9) .0426(10) .0493(10) -.0055(7) -.0020(7) -.0117(8)
C15B .0495(11) .0419(11) .0742(14) -.0075(9) -.0043(10) -.0109(10)
C16B .0692(16) .0504(13) .114(2) -.0143(11) -.0057(15) -.0323(14)
C17B .091(2) .086(2) .100(2) -.0188(15) -.0172(16) -.0517(17)
C18B .0819(18) .0871(19) .0677(15) -.0147(14) -.0202(13) -.0320(13)
C19B .0461(11) .0597(12) .0507(11) -.0080(9) -.0092(9) -.0150(9)
C20B .0616(15) .0613(14) .100(2) -.0011(11) -.0322(14) .0109(13)
C20X .0616(15) .0613(14) .100(2) -.0011(11) -.0322(14) .0109(13)
C21B .122(3) .0778(19) .096(2) -.0052(17) -.046(2) .0302(16)
C22B .058(4) .068(4) .178(7) .008(3) -.056(4) .000(5)
C22X .079(10) .13(2) .27(4) .027(9) -.076(13) .086(19)
C23B .0627(16) .0687(16) .105(2) .0079(12) .0352(14) .0015(14)
C23X .0627(16) .0687(16) .105(2) .0079(12) .0352(14) .0015(14)
C24B .083(2) .103(2) .101(2) .0084(17) .0276(17) -.0330(18)
C25B .055(2) .084(3) .108(3) -.020(2) .032(2) -.025(2)
C25X .081(6) .142(8) .053(4) -.033(5) .006(4) .003(4)
C26B .111(2) .0736(17) .0911(19) -.0468(16) -.0561(17) .0073(14)
C26X .111(2) .0736(17) .0911(19) -.0468(16) -.0561(17) .0073(14)
C27B .208(5) .105(3) .097(2) -.057(3) -.080(3) -.014(2)
C28B .065(2) .0420(18) .088(3) -.0131(15) -.0067(19) -.0140(17)
C28X .076(6) .141(9) .158(9) -.061(6) -.005(6) -.050(7)

loop_
_atom_type_symbol
_atom_type_description
_atom_type_scat_dispersion_real
_atom_type_scat_dispersion_imag
_atom_type_scat_source
C C .0033 .0016 'International Tables Vol C Tables 4.2.6.8 and 6.1.1.4'
H H .0000 .0000 'International Tables Vol C Tables 4.2.6.8 and 6.1.1.4'
Si Si .0817 .0704 'International Tables Vol C Tables 4.2.6.8 and 6.1.1.4'

loop_
_geom_angle_atom_site_label_1
_geom_angle_atom_site_label_2
_geom_angle_atom_site_label_3
_geom_angle
_geom_angle_publ_flag
C13A SiA C20A 111.90(10) no
C13A SiA C23A 106.90(10) no
C13A SiA C26A 112.40(10) no
C20A SiA C23A 106.60(10) no
C20A SiA C26A 110.20(10) no
C23A SiA C26A 108.60(10) no
C02A C01A C06A 124.1(2) no
C02A C01A C13A 115.2(2) no
C06A C01A C13A 115.5(2) no
C01A C02A C03A 116.0(2) no
C01A C02A C19A 105.1(2) no
C03A C02A C19A 136.3(2) no
C02A C03A C04A 118.7(2) no
C03A C04A C05A 123.0(2) no
C04A C05A C06A 118.5(2) no
C01A C06A C05A 117.1(2) no
C01A C06A C07A 105.1(2) no
C05A C06A C07A 135.3(2) no
C06A C07A C08A 130.1(2) no
C06A C07A C12A 109.1(2) no
C08A C07A C12A 120.6(2) no
C07A C08A C09A 119.2(2) no
C08A C09A C10A 120.5(2) no
C09A C10A C11A 121.5(2) no
C10A C11A C12A 119.5(2) no
C07A C12A C11A 118.7(2) no
C07A C12A C13A 109.4(2) no
C11A C12A C13A 131.8(2) no
SiA C13A C01A 108.50(10) no
SiA C13A C12A 111.60(10) no
SiA C13A C14A 105.80(10) no
C01A C13A C12A 99.40(10) no
C01A C13A C14A 99.90(10) no
C12A C13A C14A 129.3(2) no
C13A C14A C15A 130.9(2) no
C13A C14A C19A 108.9(2) no
C15A C14A C19A 120.1(2) no
C14A C15A C16A 118.6(3) no
C15A C16A C17A 121.1(3) no
C16A C17A C18A 121.2(2) no
C17A C18A C19A 118.9(3) no
C02A C19A C14A 109.2(2) no
C02A C19A C18A 130.4(2) no
C14A C19A C18A 120.0(2) no
SiA C20A C21A 120.6(2) no
SiA C20A C22A 109.1(2) no
C21A C20A C22A 109.1(2) no
SiA C23A C24A 115.2(2) no
SiA C23A C25A 115.4(2) no
C24A C23A C25A 107.9(2) no
SiA C26A C27A 116.5(2) no
SiA C26A C28A 114.9(2) no
C27A C26A C28A 110.1(2) no
C13B SiB C20B 111.60(10) no
C13B SiB C23B 107.20(10) no
C13B SiB C26B 111.30(10) no
C20B SiB C23B 105.90(10) no
C20B SiB C26B 111.80(10) no
C23B SiB C26B 108.90(10) no
C02B C01B C06B 124.6(2) no
C02B C01B C13B 115.3(2) no
C06B C01B C13B 115.4(2) no
C01B C02B C03B 116.3(2) no
C01B C02B C19B 105.1(2) no
C03B C02B C19B 136.6(2) no
C02B C03B C04B 118.4(2) no
C03B C04B C05B 123.3(2) no
C04B C05B C06B 118.4(2) no
C01B C06B C05B 116.3(2) no
C01B C06B C07B 105.2(2) no
C05B C06B C07B 136.2(2) no
C06B C07B C08B 130.6(2) no
C06B C07B C12B 108.9(2) no
C08B C07B C12B 120.1(2) no
C07B C08B C09B 119.6(3) no
C08B C09B C10B 120.8(3) no
C09B C10B C11B 121.3(3) no
C10B C11B C12B 119.1(3) no
C07B C12B C11B 119.0(2) no
C07B C12B C13B 109.1(2) no
C11B C12B C13B 131.8(2) no
SiB C13B C01B 107.40(10) no
SiB C13B C12B 111.20(10) no
SiB C13B C14B 106.40(10) no
C01B C13B C12B 99.40(10) no
C01B C13B C14B 100.00(10) no
C12B C13B C14B 129.7(2) no
C13B C14B C15B 130.9(2) no
C13B C14B C19B 109.2(2) no
C15B C14B C19B 119.8(2) no
C14B C15B C16B 118.8(2) no
C15B C16B C17B 121.3(2) no
C16B C17B C18B 120.7(2) no
C17B C18B C19B 119.3(3) no
C02B C19B C14B 109.1(2) no
C02B C19B C18B 130.6(2) no
C14B C19B C18B 120.1(2) no
SiB C20B C21B 119.8(2) no
SiB C20B C22B 110.5(6) no
C21B C20B C22B 111.8(8) no
SiB C23B C24B 116.3(2) no
SiB C23B C25B 122.2(3) no
C24B C23B C25B 105.9(3) no
SiB C26B C27B 116.4(2) no
SiB C26B C28B 116.2(2) no
C27B C26B C28B 114.9(3) no
C02A C03A H03A 120.7 no
C04A C03A H03A 120.7 no
C03A C04A H04A 118.5 no
C05A C04A H04A 118.5 no
C04A C05A H05A 120.8 no
C06A C05A H05A 120.8 no
C07A C08A H08A 120.4 no
C09A C08A H08A 120.4 no
C08A C09A H09A 119.7 no
C10A C09A H09A 119.7 no
C09A C10A H10A 119.3 no
C11A C10A H10A 119.3 no
C10A C11A H11A 120.3 no
C12A C11A H11A 120.3 no
C14A C15A H15A 120.7 no
C16A C15A H15A 120.7 no
C15A C16A H16A 119.4 no
C17A C16A H16A 119.4 no
C16A C17A H17A 119.4 no
C18A C17A H17A 119.4 no
C17A C18A H18A 120.5 no
C19A C18A H18A 120.5 no
SiA C20A H20A 105.7 no
C21A C20A H20A 105.7 no
C22A C20A H20A 105.7 no
C20A C21A H21A 109.5 no
C20A C21A H21B 109.5 no
C20A C21A H21C 109.5 no
C20A C22A H22A 109.5 no
C20A C22A H22B 109.5 no
C20A C22A H22C 109.5 no
SiA C23A H23A 105.8 no
C24A C23A H23A 105.8 no
C25A C23A H23A 105.8 no
C23A C24A H24A 109.5 no
C23A C24A H24B 109.5 no
C23A C24A H24C 109.5 no
C23A C25A H25A 109.5 no
C23A C25A H25B 109.5 no
C23A C25A H25C 109.5 no
SiA C26A H26A 104.6 no
C27A C26A H26A 104.6 no
C28A C26A H26A 104.6 no
C26A C27A H27A 109.5 no
C26A C27A H27B 109.5 no
C26A C27A H27C 109.5 no
C26A C28A H28A 109.5 no
C26A C28A H28B 109.5 no
C26A C28A H28C 109.5 no
C02B C03B H03B 120.8 no
C04B C03B H03B 120.8 no
C03B C04B H04B 118.4 no
C05B C04B H04B 118.4 no
C04B C05B H05B 120.8 no
C06B C05B H05B 120.8 no
C07B C08B H08B 120.2 no
C09B C08B H08B 120.2 no
C08B C09B H09B 119.6 no
C10B C09B H09B 119.6 no
C09B C10B H10B 119.4 no
C11B C10B H10B 119.4 no
C10B C11B H11B 120.5 no
C12B C11B H11B 120.5 no
C14B C15B H15B 120.6 no
C16B C15B H15B 120.6 no
C15B C16B H16B 119.4 no
C17B C16B H16B 119.4 no
C16B C17B H17B 119.6 no
C18B C17B H17B 119.6 no
C17B C18B H18B 120.4 no
C19B C18B H18B 120.4 no
SiB C20B H20B 104.3 no
C21B C20B H20B 104.3 no
C22B C20B H20B 104.3 no
C20B C21B H21D 109.5 no
C20B C21B H21E 109.5 no
C20B C21B H21F 109.5 no
C20B C22B H22D 109.5 no
C20B C22B H22E 109.5 no
C20B C22B H22F 109.5 no
SiB C23B H23B 103.3 no
C24B C23B H23B 103.3 no
C25B C23B H23B 103.3 no
C23B C24B H24D 109.5 no
C23B C24B H24E 109.5 no
C23B C24B H24F 109.5 no
C23B C25B H25D 109.5 no
C23B C25B H25E 109.5 no
C23B C25B H25F 109.5 no
SiB C26B H26B 101.9 no
C27B C26B H26B 101.9 no
C28B C26B H26B 101.9 no
C26B C27B H27D 109.5 no
C26B C27B H27E 109.5 no
C26B C27B H27F 109.5 no
C26B C28B H28D 109.5 no
C26B C28B H28E 109.5 no
C26B C28B H28F 109.5 no
H21A C21A H21B 109.5 no
H21A C21A H21C 109.5 no
H21B C21A H21C 109.5 no
H22A C22A H22B 109.5 no
H22A C22A H22C 109.5 no
H22B C22A H22C 109.5 no
H24A C24A H24B 109.5 no
H24A C24A H24C 109.5 no
H24B C24A H24C 109.5 no
H25A C25A H25B 109.5 no
H25A C25A H25C 109.5 no
H25B C25A H25C 109.5 no
H27A C27A H27B 109.5 no
H27A C27A H27C 109.5 no
H27B C27A H27C 109.5 no
H28A C28A H28B 109.5 no
H28A C28A H28C 109.5 no
H28B C28A H28C 109.5 no
H21D C21B H21E 109.5 no
H21D C21B H21F 109.5 no
H21E C21B H21F 109.5 no
H22D C22B H22E 109.5 no
H22D C22B H22F 109.5 no
H22E C22B H22F 109.5 no
H24D C24B H24E 109.5 no
H24D C24B H24F 109.5 no
H24E C24B H24F 109.5 no
H25D C25B H25E 109.5 no
H25D C25B H25F 109.5 no
H25E C25B H25F 109.5 no
H27D C27B H27E 109.5 no
H27D C27B H27F 109.5 no
H27E C27B H27F 109.5 no
H28D C28B H28E 109.5 no
H28D C28B H28F 109.5 no
H28E C28B H28F 109.5 no
H22G C22X H22H 109.5 no
H22G C22X H22I 109.5 no
H22H C22X H22I 109.5 no
H25G C25X H25H 109.5 no
H25G C25X H25I 109.5 no
H25H C25X H25I 109.5 no
H28G C28X H28H 109.5 no
H28G C28X H28I 109.5 no
H28H C28X H28I 109.5 no

loop_
_geom_bond_atom_site_label_1
_geom_bond_atom_site_label_2
_geom_bond_distance
_geom_bond_publ_flag
SiA C13A 1.987(2) no
SiA C20A 1.912(2) no
SiA C23A 1.905(2) no
SiA C26A 1.891(2) no
SiB C13B 1.981(2) no
SiB C20B 1.905(2) no
SiB C23B 1.916(3) no
SiB C26B 1.874(3) no
C01A C02A 1.382(3) no
C01A C06A 1.381(3) no
C01A C13A 1.475(2) no
C02A C03A 1.407(3) no
C02A C19A 1.466(3) no
C03A C04A 1.387(4) no
C04A C05A 1.376(4) no
C05A C06A 1.392(3) no
C06A C07A 1.463(3) no
C07A C08A 1.394(3) no
C07A C12A 1.416(3) no
C08A C09A 1.375(3) no
C09A C10A 1.365(4) no
C10A C11A 1.391(3) no
C11A C12A 1.386(3) no
C12A C13A 1.526(2) no
C13A C14A 1.522(2) no
C14A C15A 1.381(3) no
C14A C19A 1.423(3) no
C15A C16A 1.397(4) no
C16A C17A 1.374(4) no
C17A C18A 1.377(4) no
C18A C19A 1.391(3) no
C20A C21A 1.510(4) no
C20A C22A 1.537(3) no
C23A C24A 1.530(3) no
C23A C25A 1.537(3) no
C26A C27A 1.536(3) no
C26A C28A 1.531(3) no
C01B C02B 1.376(3) no
C01B C06B 1.381(3) no
C01B C13B 1.475(2) no
C02B C03B 1.402(3) no
C02B C19B 1.468(3) no
C03B C04B 1.385(4) no
C04B C05B 1.377(4) no
C05B C06B 1.403(3) no
C06B C07B 1.463(3) no
C07B C08B 1.387(3) no
C07B C12B 1.424(3) no
C08B C09B 1.368(4) no
C09B C10B 1.365(5) no
C10B C11B 1.397(4) no
C11B C12B 1.381(3) no
C12B C13B 1.526(2) no
C13B C14B 1.518(2) no
C14B C15B 1.382(3) no
C14B C19B 1.418(3) no
C15B C16B 1.396(3) no
C16B C17B 1.373(4) no
C17B C18B 1.378(4) no
C18B C19B 1.391(3) no
C20B C21B 1.509(4) no
C20B C22B 1.560(7) no
C23B C24B 1.523(4) no
C23B C25B 1.476(4) no
C26B C27B 1.540(4) no
C26B C28B 1.495(4) no
C03A H03A .93 no
C04A H04A .93 no
C05A H05A .93 no
C08A H08A .93 no
C09A H09A .93 no
C10A H10A .93 no
C11A H11A .93 no
C15A H15A .93 no
C16A H16A .93 no
C17A H17A .93 no
C18A H18A .93 no
C20A H20A .98 no
C21A H21A .96 no
C21A H21B .96 no
C21A H21C .96 no
C22A H22A .96 no
C22A H22B .96 no
C22A H22C .96 no
C23A H23A .98 no
C24A H24A .96 no
C24A H24B .96 no
C24A H24C .96 no
C25A H25A .96 no
C25A H25B .96 no
C25A H25C .96 no
C26A H26A .98 no
C27A H27A .96 no
C27A H27B .96 no
C27A H27C .96 no
C28A H28A .96 no
C28A H28B .96 no
C28A H28C .96 no
C03B H03B .93 no
C04B H04B .93 no
C05B H05B .93 no
C08B H08B .93 no
C09B H09B .93 no
C10B H10B .93 no
C11B H11B .93 no
C15B H15B .93 no
C16B H16B .93 no
C17B H17B .93 no
C18B H18B .93 no
C20B H20B .98 no
C21B H21D .96 no
C21B H21E .96 no
C21B H21F .96 no
C22B H22D .96 no
C22B H22E .96 no
C22B H22F .96 no
C23B H23B .98 no
C24B H24D .96 no
C24B H24E .96 no
C24B H24F .96 no
C25B H25D .96 no
C25B H25E .96 no
C25B H25F .96 no
C26B H26B .98 no
C27B H27D .96 no
C27B H27E .96 no
C27B H27F .96 no
C28B H28D .96 no
C28B H28E .96 no
C28B H28F .96 no
C22X H22G .96 no
C22X H22H .96 no
C22X H22I .96 no
C25X H25G .96 no
C25X H25H .96 no
C25X H25I .96 no
C28X H28G .96 no
C28X H28H .96 no
C28X H28I .96 no
